data_1540419
loop_
_publ_author_name
'Yu, Baoyi'
'Luo, Zhixiong'
'Hamad, Fatma B.'
'Leus, Karen'
'van Hecke, Kristof'
'Verpoort, Francis'

_publ_section_title
;
 Effect of the bulkiness of indenylidene moieties on the catalytic
 initiation and efficiency of second-generation ruthenium-based olefin
 metathesis catalysts
;
_journal_issue 7
_journal_name_full 'Catal. Sci. Technol.'
_journal_page_first 2092
_journal_paper_doi 10.1039/C5CY01506E
_journal_volume 6
_journal_year 2016
_chemical_absolute_configuration ad
_chemical_formula_moiety 'C56 H73 Cl2 N2 P Ru'
_chemical_formula_sum 'C56 H73 Cl2 N2 P Ru'
_chemical_formula_weight 977.10
_chemical_name_systematic
;
 ? 
;
_space_group_crystal_system orthorhombic
_space_group_IT_number 19
_space_group_name_Hall 'P 2ac 2ab'
_space_group_name_H-M_alt 'P 21 21 21'
_symmetry_space_group_name_Hall 'P 2ac 2ab'
_symmetry_space_group_name_H-M 'P 21 21 21'
_atom_sites_solution_hydrogens geom
_atom_sites_solution_primary direct
_atom_sites_solution_secondary difmap
_audit_creation_date 2014-01-06
_audit_creation_method
;
Olex2 1.2
(compiled 2013.12.10 svn.r2850 for OlexSys, GUI svn.r4736)
;
_audit_update_record
;
2015-07-23 deposited with the CCDC.
2015-10-20 downloaded from the CCDC.
;
_cell_angle_alpha 90.00
_cell_angle_beta 90.00
_cell_angle_gamma 90.00
_cell_formula_units_Z 4
_cell_length_a 14.1500(4)
_cell_length_b 14.3631(3)
_cell_length_c 24.5735(4)
_cell_measurement_reflns_used 3273
_cell_measurement_temperature 100.0(1)
_cell_measurement_theta_max 75.0080
_cell_measurement_theta_min 3.5540
_cell_volume 4994.27(19)
_computing_cell_refinement
;
CrysAlisPro, Agilent Technologies,
Version 1.171.36.32 (release 02-08-2013 CrysAlis171 .NET)
(compiled Aug  2 2013,16:46:58)
;
_computing_data_collection
;
CrysAlisPro, Agilent Technologies,
Version 1.171.36.32 (release 02-08-2013 CrysAlis171 .NET)
(compiled Aug  2 2013,16:46:58)
;
_computing_data_reduction
;
CrysAlisPro, Agilent Technologies,
Version 1.171.36.32 (release 02-08-2013 CrysAlis171 .NET)
(compiled Aug  2 2013,16:46:58)
;
_computing_molecular_graphics
;
O. V. Dolomanov, L. J. Bourhis, R. J. Gildea, J. A. K. Howard and H. Puschmann,
OLEX2: a complete structure solution, refinement and analysis program.
J. Appl. Cryst. (2009). 42, 339-341.
;
_computing_publication_material
;
O. V. Dolomanov, L. J. Bourhis, R. J. Gildea, J. A. K. Howard and H. Puschmann,
OLEX2: a complete structure solution, refinement and analysis program.
J. Appl. Cryst. (2009). 42, 339-341.
;
_computing_structure_refinement
;
SHELXL, G.M. Sheldrick, Acta Cryst.
(2008). A64, 112-122
;
_computing_structure_solution
;
SHELXS, G.M. Sheldrick, Acta Cryst.
(2008). A64, 112-122
;
_diffrn_ambient_temperature 100.0(1)
_diffrn_detector_area_resol_mean 10.4839
_diffrn_measured_fraction_theta_full 0.9855
_diffrn_measured_fraction_theta_max 0.9855
_diffrn_measurement_details
;
  1 omega   13.00   38.00   1.0000    1.0000
omega____ theta____ kappa____ phi______ frames
    -       41.6798   65.0000  -89.0000 25

  2 omega  115.00  165.00   1.0000    2.0000
omega____ theta____ kappa____ phi______ frames
    -      109.1316   81.0000  -82.0000 50

  3 omega   49.00  132.00   1.0000    2.0000
omega____ theta____ kappa____ phi______ frames
    -      109.1316  -75.0000 -140.0000 83

  4 omega  -95.00  -13.00   1.0000    1.0000
omega____ theta____ kappa____ phi______ frames
    -      -41.6798  125.0000 -120.0000 82

  5 omega -115.00  -82.00   1.0000    2.0000
omega____ theta____ kappa____ phi______ frames
    -      -43.5000  -94.0000    0.0000 33

  6 omega -125.00  -80.00   1.0000    2.0000
omega____ theta____ kappa____ phi______ frames
    -      -43.5000  -94.0000  -60.0000 45

  7 omega   34.00   91.00   1.0000    2.0000
omega____ theta____ kappa____ phi______ frames
    -      109.1316  -30.0000 -120.0000 57

  8 omega   36.00   81.00   1.0000    2.0000
omega____ theta____ kappa____ phi______ frames
    -      109.1316  -30.0000   30.0000 45

  9 omega   37.00   95.00   1.0000    2.0000
omega____ theta____ kappa____ phi______ frames
    -      109.1316  -45.0000  120.0000 58
;
_diffrn_measurement_device_type 'SuperNova, Dual, Cu at zero, Atlas'
_diffrn_measurement_method '\w scans'
_diffrn_orient_matrix_UB_11 0.0756682000
_diffrn_orient_matrix_UB_12 -0.0201684000
_diffrn_orient_matrix_UB_13 0.0435922000
_diffrn_orient_matrix_UB_21 0.0557317000
_diffrn_orient_matrix_UB_22 0.0866260000
_diffrn_orient_matrix_UB_23 -0.0184126000
_diffrn_orient_matrix_UB_31 -0.0550613000
_diffrn_orient_matrix_UB_32 0.0598249000
_diffrn_orient_matrix_UB_33 0.0411316000
_diffrn_radiation_monochromator mirror
_diffrn_radiation_type 'Cu K\a'
_diffrn_radiation_wavelength 1.5418
_diffrn_reflns_av_R_equivalents 0.0683
_diffrn_reflns_av_unetI/netI 0.1221
_diffrn_reflns_limit_h_max 16
_diffrn_reflns_limit_h_min -13
_diffrn_reflns_limit_k_max 14
_diffrn_reflns_limit_k_min -17
_diffrn_reflns_limit_l_max 29
_diffrn_reflns_limit_l_min -26
_diffrn_reflns_number 13803
_diffrn_reflns_theta_full 68.00
_diffrn_reflns_theta_max 68.00
_diffrn_reflns_theta_min 3.60
_diffrn_source 'SuperNova (Cu) X-ray Source'
_exptl_absorpt_coefficient_mu 4.108
_exptl_absorpt_correction_T_max 0.360
_exptl_absorpt_correction_T_min 0.193
_exptl_absorpt_correction_type analytical
_exptl_absorpt_process_details
;
CrysAlisPro, Agilent Technologies,
Version 1.171.36.32 (release 02-08-2013 CrysAlis171 .NET)
(compiled Aug  2 2013,16:46:58)
Analytical numeric absorption correction using a multifaceted crystal
            model based on expressions derived by R.C. Clark & J.S. Reid.
(Clark, R. C. & Reid, J. S. (1995). Acta Cryst. A51, 887-897)
;
_exptl_crystal_colour red
_exptl_crystal_colour_primary red
_exptl_crystal_density_diffrn 1.299
_exptl_crystal_density_method 'not measured'
_exptl_crystal_description Block
_exptl_crystal_F_000 2064
_exptl_crystal_size_max 0.2884
_exptl_crystal_size_mid 0.2005
_exptl_crystal_size_min 0.1737
_refine_diff_density_max 0.457
_refine_diff_density_min -0.585
_refine_diff_density_rms 0.077
_refine_ls_abs_structure_details 'Flack H D (1983), Acta Cryst. A39, 876-881'
_refine_ls_abs_structure_Flack -0.025(9)
_refine_ls_extinction_method none
_refine_ls_goodness_of_fit_ref 0.905
_refine_ls_hydrogen_treatment constr
_refine_ls_matrix_type full
_refine_ls_number_parameters 567
_refine_ls_number_reflns 8245
_refine_ls_number_restraints 0
_refine_ls_restrained_S_all 0.905
_refine_ls_R_factor_all 0.0762
_refine_ls_R_factor_gt 0.0488
_refine_ls_shift/su_max 0.000
_refine_ls_shift/su_mean 0.000
_refine_ls_structure_factor_coef Fsqd
_refine_ls_weighting_details 'calc w=1/[\s^2^(Fo^2^)+(0.0000P)^2^+0.0000P] where P=(Fo^2^+2Fc^2^)/3'
_refine_ls_weighting_scheme calc
_refine_ls_wR_factor_gt 0.0703
_refine_ls_wR_factor_ref 0.0795
_reflns_number_gt 6149
_reflns_number_total 8245
_reflns_threshold_expression >2sigma(I)
_cod_data_source_file c5cy01506e2.cif
_cod_data_source_block fv043
_cod_depositor_comments
;
The following automatic conversions were performed:

'_refine_ls_hydrogen_treatment' value 'Constr' changed to 'constr'
according to
/usr/data/users/saulius/crontab/automatic-downloads/rss-feeds/RSC/lib/dictionaries/cif_core.dic
dictionary named 'cif_core.dic' version 2.4.2 from 2011-04-26.

Automatic conversion script
Id: cif_fix_values 3271 2015-04-21 07:52:19Z andrius 

 Adding full bibliography for 1540417--1540419.cif.
;
_cod_database_code 1540419
_chemical_oxdiff_formula 'C56 H73 N2 P1 Cl2 Ru1'
_reflns_odcompleteness_completeness 98.55
_reflns_odcompleteness_iscentric 1
_reflns_odcompleteness_theta 73.11
_olex2_refinement_description
;
1. Fixed Uiso
 At 1.2 times of:
  All C(H) groups, All C(H,H) groups
 At 1.5 times of:
  All C(H,H,H) groups
2.a Ternary CH refined with riding coordinates:
 C51(H51), C39(H39), C45(H45)
2.b Secondary CH2 refined with riding coordinates:
 C56(H56A,H56B), C52(H52A,H52B), C53(H53A,H53B), C43(H43A,H43B), C46(H46A,
 H46B), C44(H44A,H44B), C20(H20A,H20B), C50(H50A,H50B), C41(H41A,H41B),
 C54(H54A,H54B), C19(H19A,H19B), C49(H49A,H49B), C40(H40A,H40B), C47(H47A,H47B),
  C55(H55A,H55B), C48(H48A,H48B), C42(H42A,H42B)
2.c Aromatic/amide H refined with riding coordinates:
 C32(H32), C34(H34), C6(H6), C7(H7), C23(H23), C8(H8), C2(H2), C25(H25),
 C13(H13), C14(H14), C16(H16), C15(H15)
2.d Idealised Me refined as rotating group:
 C27(H27A,H27B,H27C), C10(H10A,H10B,H10C), C37(H37A,H37B,H37C), C36(H36A,H36B,
 H36C), C28(H28A,H28B,H28C), C17(H17A,H17B,H17C), C29(H29A,H29B,H29C), C38(H38A,
 H38B,H38C)
;

loop_
_space_group_symop_id
_space_group_symop_operation_xyz
1 'x, y, z'
2 '-x+1/2, -y, z+1/2'
3 '-x, y+1/2, -z+1/2'
4 'x+1/2, -y+1/2, -z'

loop_
_atom_site_label
_atom_site_type_symbol
_atom_site_fract_x
_atom_site_fract_y
_atom_site_fract_z
_atom_site_U_iso_or_equiv
_atom_site_adp_type
_atom_site_occupancy
_atom_site_symmetry_multiplicity
_atom_site_calc_flag
_atom_site_refinement_flags
Ru1 Ru 0.22676(3) 0.77128(3) 0.240679(17) 0.02381(9) Uani 1 1 d .
Cl1 Cl 0.32915(10) 0.90433(9) 0.24241(7) 0.0309(3) Uani 1 1 d .
P1 P 0.36849(11) 0.67222(10) 0.23495(7) 0.0269(3) Uani 1 1 d .
Cl2 Cl 0.12375(11) 0.64660(10) 0.21469(6) 0.0279(3) Uani 1 1 d .
C51 C 0.4261(4) 0.6562(4) 0.3024(2) 0.0256(14) Uani 1 1 d .
H51 H 0.3741 0.6372 0.3276 0.031 Uiso 1 1 calc R
C56 C 0.5028(4) 0.5815(4) 0.3091(3) 0.0353(17) Uani 1 1 d .
H56A H 0.4788 0.5212 0.2954 0.042 Uiso 1 1 calc R
H56B H 0.5588 0.5988 0.2871 0.042 Uiso 1 1 calc R
N2 N 0.0361(3) 0.8798(3) 0.2491(2) 0.0298(12) Uani 1 1 d .
C5 C 0.2374(4) 0.7814(5) 0.4632(2) 0.0328(15) Uani 1 1 d .
C31 C 0.1400(4) 0.7842(5) 0.0852(2) 0.0324(16) Uani 1 1 d .
C27 C -0.0584(4) 0.7347(4) 0.3087(2) 0.0395(16) Uani 1 1 d .
H27A H -0.1105 0.7524 0.2846 0.059 Uiso 1 1 calc R
H27B H -0.0814 0.6908 0.3362 0.059 Uiso 1 1 calc R
H27C H -0.0082 0.7052 0.2873 0.059 Uiso 1 1 calc R
C21 C 0.0293(5) 0.8865(4) 0.3070(2) 0.0290(15) Uani 1 1 d .
C1 C 0.2107(4) 0.7496(4) 0.3148(2) 0.0283(15) Uani 1 1 d .
C39 C 0.4605(4) 0.7222(5) 0.1896(2) 0.0329(15) Uani 1 1 d .
H39 H 0.4904 0.7732 0.2113 0.040 Uiso 1 1 calc R
C52 C 0.4643(4) 0.7495(4) 0.3256(2) 0.0301(16) Uani 1 1 d .
H52A H 0.5207 0.7689 0.3047 0.036 Uiso 1 1 calc R
H52B H 0.4155 0.7984 0.3216 0.036 Uiso 1 1 calc R
C26 C -0.0207(5) 0.8185(5) 0.3358(2) 0.0314(15) Uani 1 1 d .
C32 C 0.2006(4) 0.7796(5) 0.0405(2) 0.0342(17) Uani 1 1 d .
H32 H 0.1982 0.7265 0.0174 0.041 Uiso 1 1 calc R
C34 C 0.2670(5) 0.9268(4) 0.0620(2) 0.0316(15) Uani 1 1 d .
H34 H 0.3095 0.9759 0.0535 0.038 Uiso 1 1 calc R
C53 C 0.4903(4) 0.7391(5) 0.3853(2) 0.0400(17) Uani 1 1 d .
H53A H 0.4332 0.7228 0.4065 0.048 Uiso 1 1 calc R
H53B H 0.5148 0.7991 0.3993 0.048 Uiso 1 1 calc R
N1 N 0.0877(3) 0.8692(4) 0.16651(19) 0.0299(13) Uani 1 1 d .
C43 C 0.4986(5) 0.8227(5) 0.1088(3) 0.0424(19) Uani 1 1 d .
H43A H 0.4720 0.8506 0.0752 0.051 Uiso 1 1 calc R
H43B H 0.5219 0.8740 0.1321 0.051 Uiso 1 1 calc R
C6 C 0.2744(5) 0.8706(5) 0.4684(2) 0.0377(16) Uani 1 1 d .
H6 H 0.2895 0.8936 0.5035 0.045 Uiso 1 1 calc R
C7 C 0.2901(5) 0.9272(5) 0.4229(3) 0.0391(19) Uani 1 1 d .
H7 H 0.3145 0.9882 0.4278 0.047 Uiso 1 1 calc R
C46 C 0.3002(3) 0.4900(3) 0.2486(2) 0.0298(15) Uani 1 1 d .
H46A H 0.2338 0.5116 0.2491 0.036 Uiso 1 1 calc R
H46B H 0.3258 0.4955 0.2860 0.036 Uiso 1 1 calc R
C10 C 0.2259(5) 0.7222(5) 0.51416(19) 0.0466(17) Uani 1 1 d .
H10A H 0.2566 0.7532 0.5449 0.070 Uiso 1 1 calc R
H10B H 0.2551 0.6611 0.5083 0.070 Uiso 1 1 calc R
H10C H 0.1585 0.7140 0.5220 0.070 Uiso 1 1 calc R
C22 C 0.0612(4) 0.9682(5) 0.3317(2) 0.0317(16) Uani 1 1 d .
C44 C 0.4211(4) 0.7700(5) 0.1387(2) 0.0344(15) Uani 1 1 d .
H44A H 0.3934 0.7227 0.1141 0.041 Uiso 1 1 calc R
H44B H 0.3704 0.8139 0.1493 0.041 Uiso 1 1 calc R
C37 C 0.0643(4) 0.7107(5) 0.0914(2) 0.0440(19) Uani 1 1 d .
H37A H 0.0185 0.7166 0.0618 0.066 Uiso 1 1 calc R
H37B H 0.0321 0.7190 0.1264 0.066 Uiso 1 1 calc R
H37C H 0.0934 0.6488 0.0902 0.066 Uiso 1 1 calc R
C18 C 0.1096(4) 0.8519(4) 0.2191(2) 0.0244(14) Uani 1 1 d .
C23 C 0.0433(4) 0.9799(5) 0.3865(3) 0.0398(18) Uani 1 1 d .
H23 H 0.0655 1.0347 0.4039 0.048 Uiso 1 1 calc R
C36 C 0.2090(4) 1.0225(4) 0.1409(2) 0.0353(16) Uani 1 1 d .
H36A H 0.2521 1.0156 0.1719 0.053 Uiso 1 1 calc R
H36B H 0.1448 1.0341 0.1543 0.053 Uiso 1 1 calc R
H36C H 0.2294 1.0750 0.1184 0.053 Uiso 1 1 calc R
C20 C -0.0414(4) 0.9209(5) 0.2168(2) 0.0389(17) Uani 1 1 d .
H20A H -0.0516 0.9870 0.2266 0.047 Uiso 1 1 calc R
H20B H -0.1011 0.8861 0.2220 0.047 Uiso 1 1 calc R
C50 C 0.3198(5) 0.5444(4) 0.1519(2) 0.0340(16) Uani 1 1 d .
H50A H 0.3595 0.5827 0.1274 0.041 Uiso 1 1 calc R
H50B H 0.2542 0.5682 0.1503 0.041 Uiso 1 1 calc R
C45 C 0.3573(4) 0.5506(4) 0.2105(2) 0.0296(15) Uani 1 1 d .
H45 H 0.4227 0.5242 0.2099 0.036 Uiso 1 1 calc R
C9 C 0.2336(5) 0.8059(4) 0.3647(2) 0.0288(14) Uani 1 1 d .
C11 C 0.1380(5) 0.5848(5) 0.4276(2) 0.0352(17) Uani 1 1 d .
C3 C 0.1753(5) 0.6602(4) 0.3915(2) 0.0282(15) Uani 1 1 d .
C4 C 0.2159(4) 0.7512(4) 0.4115(2) 0.0290(15) Uani 1 1 d .
C35 C 0.2099(4) 0.9346(4) 0.1075(2) 0.0270(15) Uani 1 1 d .
C33 C 0.2638(5) 0.8495(5) 0.0287(2) 0.0379(17) Uani 1 1 d .
C30 C 0.1491(4) 0.8601(4) 0.1198(2) 0.0280(15) Uani 1 1 d .
C41 C 0.6198(4) 0.7097(5) 0.1437(3) 0.048(2) Uani 1 1 d .
H41A H 0.6697 0.6656 0.1322 0.058 Uiso 1 1 calc R
H41B H 0.6488 0.7558 0.1685 0.058 Uiso 1 1 calc R
C8 C 0.2703(5) 0.8951(4) 0.3702(2) 0.0351(15) Uani 1 1 d .
H8 H 0.2816 0.9332 0.3393 0.042 Uiso 1 1 calc R
C2 C 0.1727(4) 0.6612(4) 0.3372(2) 0.0302(15) Uani 1 1 d .
H2 H 0.1493 0.6115 0.3156 0.036 Uiso 1 1 calc R
C25 C -0.0359(5) 0.8353(5) 0.3916(3) 0.0387(18) Uani 1 1 d .
H25 H -0.0683 0.7898 0.4125 0.046 Uiso 1 1 calc R
C54 C 0.5659(5) 0.6626(5) 0.3928(3) 0.0431(19) Uani 1 1 d .
H54A H 0.6253 0.6820 0.3747 0.052 Uiso 1 1 calc R
H54B H 0.5791 0.6539 0.4320 0.052 Uiso 1 1 calc R
C19 C -0.0058(5) 0.9116(6) 0.1591(3) 0.046(2) Uani 1 1 d .
H19A H -0.0476 0.8709 0.1372 0.056 Uiso 1 1 calc R
H19B H -0.0008 0.9731 0.1412 0.056 Uiso 1 1 calc R
C13 C 0.1483(6) 0.4352(6) 0.4729(3) 0.062(3) Uani 1 1 d .
H13 H 0.1811 0.3789 0.4805 0.075 Uiso 1 1 calc R
C49 C 0.3227(5) 0.4410(4) 0.1338(3) 0.0453(19) Uani 1 1 d .
H49A H 0.2963 0.4357 0.0966 0.054 Uiso 1 1 calc R
H49B H 0.3892 0.4197 0.1326 0.054 Uiso 1 1 calc R
C12 C 0.1892(5) 0.5064(6) 0.4385(3) 0.047(2) Uani 1 1 d .
C40 C 0.5429(4) 0.6570(5) 0.1737(3) 0.0415(18) Uani 1 1 d .
H40A H 0.5698 0.6284 0.2069 0.050 Uiso 1 1 calc R
H40B H 0.5186 0.6063 0.1502 0.050 Uiso 1 1 calc R
C24 C -0.0053(5) 0.9154(6) 0.4168(3) 0.046(2) Uani 1 1 d .
C47 C 0.3037(4) 0.3873(4) 0.2304(3) 0.0414(18) Uani 1 1 d .
H47A H 0.3694 0.3639 0.2326 0.050 Uiso 1 1 calc R
H47B H 0.2639 0.3490 0.2548 0.050 Uiso 1 1 calc R
C28 C 0.1140(4) 1.0416(4) 0.2996(3) 0.0360(16) Uani 1 1 d .
H28A H 0.1633 1.0117 0.2776 0.054 Uiso 1 1 calc R
H28B H 0.1431 1.0862 0.3247 0.054 Uiso 1 1 calc R
H28C H 0.0698 1.0743 0.2756 0.054 Uiso 1 1 calc R
C55 C 0.5317(5) 0.5712(5) 0.3683(3) 0.046(2) Uani 1 1 d .
H55A H 0.5828 0.5243 0.3711 0.055 Uiso 1 1 calc R
H55B H 0.4771 0.5482 0.3896 0.055 Uiso 1 1 calc R
C48 C 0.2674(5) 0.3791(4) 0.1717(2) 0.0447(17) Uani 1 1 d .
H48A H 0.2729 0.3137 0.1594 0.054 Uiso 1 1 calc R
H48B H 0.1998 0.3967 0.1705 0.054 Uiso 1 1 calc R
C42 C 0.5808(5) 0.7597(5) 0.0937(3) 0.052(2) Uani 1 1 d .
H42A H 0.6315 0.7973 0.0768 0.062 Uiso 1 1 calc R
H42B H 0.5594 0.7131 0.0667 0.062 Uiso 1 1 calc R
C14 C 0.0630(6) 0.4515(8) 0.4937(3) 0.082(4) Uani 1 1 d .
H14 H 0.0373 0.4065 0.5178 0.099 Uiso 1 1 calc R
C17 C 0.2823(6) 0.4926(6) 0.4168(4) 0.092(3) Uani 1 1 d .
H17A H 0.2777 0.4738 0.3786 0.137 Uiso 1 1 calc R
H17B H 0.3146 0.4438 0.4376 0.137 Uiso 1 1 calc R
H17C H 0.3182 0.5507 0.4195 0.137 Uiso 1 1 calc R
C29 C -0.0261(6) 0.9321(7) 0.4757(3) 0.071(3) Uani 1 1 d .
H29A H 0.0318 0.9516 0.4943 0.106 Uiso 1 1 calc R
H29B H -0.0498 0.8745 0.4923 0.106 Uiso 1 1 calc R
H29C H -0.0741 0.9810 0.4791 0.106 Uiso 1 1 calc R
C38 C 0.3289(5) 0.8428(5) -0.0204(3) 0.050(2) Uani 1 1 d .
H38A H 0.3914 0.8212 -0.0086 0.076 Uiso 1 1 calc R
H38B H 0.3349 0.9042 -0.0374 0.076 Uiso 1 1 calc R
H38C H 0.3025 0.7987 -0.0467 0.076 Uiso 1 1 calc R
C16 C 0.0488(6) 0.5981(7) 0.4508(4) 0.081(3) Uani 1 1 d .
H16 H 0.0154 0.6545 0.4448 0.098 Uiso 1 1 calc R
C15 C 0.0096(7) 0.5290(8) 0.4826(4) 0.099(4) Uani 1 1 d .
H15 H -0.0528 0.5348 0.4964 0.119 Uiso 1 1 calc R

loop_
_atom_site_aniso_label
_atom_site_aniso_U_11
_atom_site_aniso_U_22
_atom_site_aniso_U_33
_atom_site_aniso_U_23
_atom_site_aniso_U_13
_atom_site_aniso_U_12
Ru1 0.0246(2) 0.02609(19) 0.02078(16) 0.0020(2) 0.0003(2) -0.0004(2)
Cl1 0.0301(7) 0.0278(7) 0.0346(7) 0.0051(7) -0.0006(8) -0.0036(7)
P1 0.0263(8) 0.0281(8) 0.0264(7) 0.0003(7) 0.0000(8) 0.0014(7)
Cl2 0.0262(8) 0.0282(8) 0.0293(7) -0.0012(6) 0.0002(7) -0.0002(7)
C51 0.023(3) 0.023(3) 0.031(3) 0.005(3) -0.002(3) 0.000(3)
C56 0.032(4) 0.032(4) 0.042(4) 0.003(3) -0.005(3) 0.002(3)
N2 0.024(3) 0.034(3) 0.031(3) 0.004(2) 0.001(2) 0.005(2)
C5 0.029(4) 0.046(4) 0.023(3) -0.001(3) 0.001(3) 0.010(4)
C31 0.033(4) 0.038(4) 0.026(3) 0.002(3) -0.007(3) -0.008(3)
C27 0.035(4) 0.033(4) 0.051(4) -0.002(4) 0.015(3) -0.007(4)
C21 0.034(4) 0.028(4) 0.026(3) -0.003(3) 0.000(3) 0.007(3)
C1 0.029(4) 0.030(4) 0.025(2) -0.002(2) 0.001(2) 0.009(3)
C39 0.025(3) 0.037(4) 0.037(3) 0.006(3) -0.001(3) 0.002(4)
C52 0.027(3) 0.030(4) 0.033(3) 0.004(3) -0.005(3) -0.002(3)
C26 0.031(4) 0.034(4) 0.029(3) 0.003(3) 0.003(3) 0.002(3)
C32 0.047(5) 0.035(4) 0.021(3) 0.000(3) 0.001(3) 0.009(4)
C34 0.035(4) 0.031(3) 0.028(3) 0.008(3) -0.001(3) 0.000(4)
C53 0.037(4) 0.042(4) 0.041(3) -0.001(3) -0.009(3) -0.017(4)
N1 0.024(3) 0.041(3) 0.025(3) 0.000(2) -0.005(2) 0.011(3)
C43 0.056(5) 0.040(4) 0.031(3) -0.006(3) 0.004(4) -0.003(4)
C6 0.032(4) 0.046(4) 0.034(3) -0.017(3) -0.002(4) -0.001(4)
C7 0.044(5) 0.036(4) 0.038(4) -0.006(3) -0.008(3) -0.001(4)
C46 0.026(3) 0.025(3) 0.039(4) -0.001(3) -0.001(3) 0.004(2)
C10 0.062(4) 0.053(4) 0.024(3) -0.004(3) -0.001(4) 0.011(5)
C22 0.031(4) 0.038(4) 0.027(3) -0.002(3) -0.001(3) 0.010(3)
C44 0.038(4) 0.038(4) 0.027(3) 0.009(3) 0.002(3) -0.006(4)
C37 0.054(5) 0.053(5) 0.025(3) 0.000(3) -0.011(3) -0.009(4)
C18 0.023(3) 0.026(3) 0.025(3) 0.000(3) 0.005(3) -0.004(3)
C23 0.033(4) 0.051(5) 0.035(4) -0.007(3) -0.005(3) 0.005(4)
C36 0.042(4) 0.031(3) 0.034(3) -0.001(3) -0.003(3) 0.006(3)
C20 0.034(4) 0.053(4) 0.030(3) -0.002(3) -0.005(3) 0.015(4)
C50 0.030(4) 0.037(4) 0.036(3) -0.006(3) 0.012(3) -0.001(3)
C45 0.022(3) 0.029(3) 0.038(3) -0.001(3) 0.008(3) 0.000(3)
C9 0.032(4) 0.031(3) 0.024(3) -0.001(2) -0.001(3) -0.002(3)
C11 0.044(4) 0.038(4) 0.023(3) 0.001(3) -0.002(3) 0.005(4)
C3 0.039(4) 0.023(3) 0.023(3) 0.008(3) 0.001(3) 0.008(3)
C4 0.023(3) 0.034(4) 0.030(3) -0.002(2) 0.000(3) 0.004(3)
C35 0.030(4) 0.029(3) 0.023(3) 0.003(2) -0.006(3) 0.006(3)
C33 0.035(4) 0.055(4) 0.024(3) 0.010(3) 0.002(3) -0.002(4)
C30 0.027(4) 0.037(4) 0.019(3) 0.007(3) 0.001(3) 0.007(3)
C41 0.031(4) 0.058(5) 0.055(4) 0.003(4) 0.012(4) -0.010(4)
C8 0.044(4) 0.027(3) 0.034(3) 0.003(3) -0.007(4) 0.005(4)
C2 0.037(4) 0.024(3) 0.030(3) -0.001(3) 0.006(3) -0.003(3)
C25 0.039(4) 0.043(4) 0.034(4) 0.006(3) 0.005(3) 0.002(4)
C54 0.031(4) 0.053(5) 0.046(4) 0.011(4) -0.017(4) -0.003(4)
C19 0.035(4) 0.069(6) 0.035(4) 0.013(4) 0.003(3) 0.026(4)
C13 0.076(7) 0.046(5) 0.064(5) 0.005(4) -0.019(5) -0.006(5)
C49 0.049(5) 0.041(4) 0.046(4) -0.012(3) 0.004(4) 0.010(4)
C12 0.047(5) 0.053(5) 0.041(4) 0.006(4) -0.011(4) -0.006(4)
C40 0.028(4) 0.042(4) 0.054(4) 0.008(4) 0.004(4) 0.004(4)
C24 0.038(4) 0.070(6) 0.030(3) -0.008(4) 0.000(3) 0.005(4)
C47 0.034(4) 0.027(3) 0.064(5) 0.003(3) 0.011(3) 0.006(3)
C28 0.027(4) 0.035(4) 0.046(4) 0.001(3) -0.002(3) -0.009(3)
C55 0.037(4) 0.044(4) 0.056(5) 0.013(4) -0.014(4) -0.004(4)
C48 0.044(4) 0.036(4) 0.054(4) -0.017(3) 0.001(4) -0.006(4)
C42 0.056(5) 0.056(5) 0.043(4) -0.011(4) 0.020(4) -0.011(4)
C14 0.069(7) 0.129(10) 0.048(5) 0.040(6) -0.006(5) -0.038(7)
C17 0.113(9) 0.074(7) 0.087(7) 0.043(6) 0.030(7) 0.033(7)
C29 0.082(7) 0.103(8) 0.028(4) -0.014(5) 0.002(5) -0.009(6)
C38 0.053(5) 0.059(5) 0.039(4) 0.001(4) 0.008(4) 0.000(4)
C16 0.066(6) 0.109(8) 0.069(6) 0.033(6) 0.035(5) -0.009(6)
C15 0.068(7) 0.150(12) 0.081(8) 0.063(8) 0.019(6) 0.007(8)

loop_
_atom_type_symbol
_atom_type_description
_atom_type_scat_dispersion_real
_atom_type_scat_dispersion_imag
_atom_type_scat_source
C C 0.0181 0.0091 'International Tables Vol C Tables 4.2.6.8 and 6.1.1.4'
H H 0.0000 0.0000 'International Tables Vol C Tables 4.2.6.8 and 6.1.1.4'
N N 0.0311 0.0180 'International Tables Vol C Tables 4.2.6.8 and 6.1.1.4'
P P 0.2955 0.4335 'International Tables Vol C Tables 4.2.6.8 and 6.1.1.4'
Cl Cl 0.3639 0.7018 'International Tables Vol C Tables 4.2.6.8 and 6.1.1.4'
Ru Ru 0.0552 3.2960 'International Tables Vol C Tables 4.2.6.8 and 6.1.1.4'

loop_
_exptl_crystal_face_index_h
_exptl_crystal_face_index_k
_exptl_crystal_face_index_l
_exptl_crystal_face_perp_dist
_exptl_oxdiff_crystal_face_indexfrac_h
_exptl_oxdiff_crystal_face_indexfrac_k
_exptl_oxdiff_crystal_face_indexfrac_l
_exptl_oxdiff_crystal_face_x
_exptl_oxdiff_crystal_face_y
_exptl_oxdiff_crystal_face_z
6 -4 -11 0.1435 6.0000 -4.0000 -10.9999 0.0552 0.1904 -1.0221
8 3 -7 0.0933 8.0000 3.0000 -7.0000 0.2397 0.8346 -0.5489
-1 8 8 0.1025 -1.0000 8.0000 7.9999 0.1117 0.4900 0.8627
-8 -2 8 0.0913 -8.0000 -2.0000 8.0000 -0.2163 -0.7664 0.6499
-6 -7 2 0.1074 -6.0000 -7.0000 2.0000 -0.2256 -0.9776 -0.0061
7 4 -6 0.1172 7.0000 4.0000 -6.0000 0.1875 0.8471 -0.3929
4 -6 -10 0.0808 4.0000 -6.0000 -9.9999 -0.0122 -0.1127 -0.9905
4 -2 14 0.1743 4.0000 -2.0000 14.0001 0.9533 -0.2081 0.2360
-3 1 -15 0.1622 -3.0000 1.0000 -15.0000 -0.9011 0.1956 -0.3920
-7 6 -1 0.1614 -7.0000 6.0000 -1.0001 -0.6943 0.1480 0.7032
7 -6 5 0.1774 7.0000 -6.0000 5.0001 0.8687 -0.2217 -0.5387
5 8 0 0.0903 5.0000 8.0000 -0.0001 0.2170 0.9717 0.2033
-6 -7 1 0.0798 -6.0000 -7.0000 1.0000 -0.2692 -0.9592 -0.0473
-6 4 11 0.1029 -6.0000 4.0000 10.9999 -0.0552 -0.1904 1.0221
-1 -9 -6 0.0841 -1.0000 -9.0000 -5.9999 -0.1557 -0.7249 -0.7301
2 9 5 0.0973 2.0000 9.0000 4.9999 0.1878 0.7990 0.6340
3 8 -5 0.1139 3.0000 8.0000 -5.0001 -0.1523 0.9523 0.1078
-1 9 4 0.1039 -1.0000 9.0000 3.9999 -0.0828 0.6503 0.7580
-6 -3 12 0.0867 -6.0000 -3.0000 12.0000 0.1296 -0.8152 0.6445
1 -9 -3 0.0712 1.0000 -9.0000 -2.9999 0.1264 -0.6687 -0.7169
-4 -7 7 0.0763 -4.0000 -7.0000 7.0001 0.1437 -0.9582 0.0894
5 5 -10 0.1110 5.0000 5.0000 -10.0000 -0.1584 0.8959 -0.3875
2 -9 3 0.0685 2.0000 -9.0000 3.0001 0.4636 -0.7234 -0.5251
-3 -4 14 0.0738 -3.0000 -4.0000 14.0000 0.4640 -0.7715 0.5017
-1 8 -8 0.1532 -1.0000 8.0000 -8.0001 -0.5858 0.7846 0.2046
5 -7 -1 0.0781 5.0000 -7.0000 -0.9999 0.4759 -0.3093 -0.7352
-2 1 15 0.0965 -2.0000 1.0000 15.0000 0.4824 -0.3010 0.7869
3 -5 12 0.1098 3.0000 -5.0000 12.0001 0.8510 -0.4869 0.0293
8 -4 4 0.0728 8.0000 -4.0000 4.0001 0.8604 0.0257 -0.5153
4 0 14 0.0889 4.0000 0.0000 14.0000 0.9130 -0.0349 0.3556
-1 4 15 0.0901 -1.0000 4.0000 15.0000 0.4975 0.0146 0.9113
9 0 1 0.0560 9.0000 0.0000 1.0001 0.7246 0.4832 -0.4544
3 5 12 0.0586 3.0000 5.0000 12.0000 0.6493 0.3794 0.6275
-9 -1 -1 0.1502 -9.0000 -1.0000 -1.0001 -0.7044 -0.5698 0.3946

loop_
_geom_angle_atom_site_label_1
_geom_angle_atom_site_label_2
_geom_angle_atom_site_label_3
_geom_angle
Cl1 Ru1 P1 88.25(5)
Cl2 Ru1 Cl1 165.42(6)
Cl2 Ru1 P1 92.77(5)
C1 Ru1 Cl1 100.93(18)
C1 Ru1 P1 93.37(17)
C1 Ru1 Cl2 93.53(18)
C1 Ru1 C18 104.1(2)
C18 Ru1 Cl1 92.43(16)
C18 Ru1 P1 162.00(17)
C18 Ru1 Cl2 82.16(16)
C51 P1 Ru1 112.2(2)
C39 P1 Ru1 112.4(2)
C39 P1 C51 105.9(3)
C45 P1 Ru1 119.6(2)
C45 P1 C51 102.1(3)
C45 P1 C39 103.3(3)
P1 C51 H51 105.2
C56 C51 P1 119.5(4)
C56 C51 H51 105.2
C56 C51 C52 108.5(5)
C52 C51 P1 111.9(4)
C52 C51 H51 105.2
C51 C56 H56A 109.4
C51 C56 H56B 109.4
H56A C56 H56B 108.0
C55 C56 C51 111.2(6)
C55 C56 H56A 109.4
C55 C56 H56B 109.4
C21 N2 C20 117.3(5)
C18 N2 C21 128.5(5)
C18 N2 C20 113.7(5)
C6 C5 C10 118.7(5)
C4 C5 C6 117.2(6)
C4 C5 C10 124.1(6)
C32 C31 C37 118.7(6)
C30 C31 C32 117.6(6)
C30 C31 C37 123.5(6)
H27A C27 H27B 109.5
H27A C27 H27C 109.5
H27B C27 H27C 109.5
C26 C27 H27A 109.5
C26 C27 H27B 109.5
C26 C27 H27C 109.5
C26 C21 N2 119.4(6)
C22 C21 N2 117.9(6)
C22 C21 C26 122.0(6)
C9 C1 Ru1 132.9(4)
C2 C1 Ru1 123.4(4)
C2 C1 C9 103.6(5)
P1 C39 H39 105.1
C44 C39 P1 114.1(4)
C44 C39 H39 105.1
C44 C39 C40 109.8(5)
C40 C39 P1 116.5(5)
C40 C39 H39 105.1
C51 C52 H52A 109.5
C51 C52 H52B 109.5
H52A C52 H52B 108.1
C53 C52 C51 110.8(5)
C53 C52 H52A 109.5
C53 C52 H52B 109.5
C21 C26 C27 121.5(5)
C21 C26 C25 116.8(6)
C25 C26 C27 121.6(6)
C31 C32 H32 119.0
C33 C32 C31 122.0(6)
C33 C32 H32 119.0
C35 C34 H34 119.2
C33 C34 H34 119.2
C33 C34 C35 121.6(6)
C52 C53 H53A 109.5
C52 C53 H53B 109.5
C52 C53 C54 110.6(5)
H53A C53 H53B 108.1
C54 C53 H53A 109.5
C54 C53 H53B 109.5
C18 N1 C30 127.1(5)
C18 N1 C19 113.7(5)
C30 N1 C19 118.8(5)
H43A C43 H43B 107.9
C44 C43 H43A 109.2
C44 C43 H43B 109.2
C42 C43 H43A 109.2
C42 C43 H43B 109.2
C42 C43 C44 111.9(6)
C5 C6 H6 119.2
C5 C6 C7 121.5(6)
C7 C6 H6 119.2
C6 C7 H7 119.5
C6 C7 C8 120.9(6)
C8 C7 H7 119.5
H46A C46 H46B 108.1
C45 C46 H46A 109.5
C45 C46 H46B 109.5
C45 C46 C47 110.8(5)
C47 C46 H46A 109.5
C47 C46 H46B 109.5
C5 C10 H10A 109.5
C5 C10 H10B 109.5
C5 C10 H10C 109.5
H10A C10 H10B 109.5
H10A C10 H10C 109.5
H10B C10 H10C 109.5
C21 C22 C28 121.1(5)
C23 C22 C21 117.9(6)
C23 C22 C28 121.0(6)
C39 C44 H44A 109.5
C39 C44 H44B 109.5
C43 C44 C39 110.8(5)
C43 C44 H44A 109.5
C43 C44 H44B 109.5
H44A C44 H44B 108.1
C31 C37 H37A 109.5
C31 C37 H37B 109.5
C31 C37 H37C 109.5
H37A C37 H37B 109.5
H37A C37 H37C 109.5
H37B C37 H37C 109.5
N2 C18 Ru1 130.0(4)
N2 C18 N1 107.1(5)
N1 C18 Ru1 121.8(4)
C22 C23 H23 118.7
C24 C23 C22 122.7(7)
C24 C23 H23 118.7
H36A C36 H36B 109.5
H36A C36 H36C 109.5
H36B C36 H36C 109.5
C35 C36 H36A 109.5
C35 C36 H36B 109.5
C35 C36 H36C 109.5
N2 C20 H20A 111.2
N2 C20 H20B 111.2
N2 C20 C19 102.8(5)
H20A C20 H20B 109.1
C19 C20 H20A 111.2
C19 C20 H20B 111.2
H50A C50 H50B 108.4
C45 C50 H50A 110.0
C45 C50 H50B 110.0
C45 C50 C49 108.4(5)
C49 C50 H50A 110.0
C49 C50 H50B 110.0
P1 C45 H45 106.5
C46 C45 P1 112.8(4)
C46 C45 C50 111.2(5)
C46 C45 H45 106.5
C50 C45 P1 112.8(4)
C50 C45 H45 106.5
C4 C9 C1 109.0(5)
C8 C9 C1 131.0(5)
C8 C9 C4 119.9(5)
C12 C11 C3 121.7(7)
C12 C11 C16 120.8(7)
C16 C11 C3 117.5(7)
C11 C3 C4 124.6(5)
C2 C3 C11 126.2(6)
C2 C3 C4 109.0(5)
C5 C4 C9 122.5(6)
C5 C4 C3 131.0(6)
C9 C4 C3 106.5(5)
C34 C35 C36 120.9(6)
C34 C35 C30 118.0(6)
C30 C35 C36 121.0(5)
C32 C33 C34 119.0(6)
C32 C33 C38 120.9(6)
C34 C33 C38 120.1(6)
C31 C30 N1 120.1(6)
C31 C30 C35 121.5(5)
C35 C30 N1 118.0(6)
H41A C41 H41B 108.0
C40 C41 H41A 109.3
C40 C41 H41B 109.3
C40 C41 C42 111.5(5)
C42 C41 H41A 109.3
C42 C41 H41B 109.3
C7 C8 H8 121.0
C9 C8 C7 117.9(6)
C9 C8 H8 121.0
C1 C2 H2 124.1
C3 C2 C1 111.7(6)
C3 C2 H2 124.1
C26 C25 H25 118.9
C24 C25 C26 122.3(7)
C24 C25 H25 118.9
C53 C54 H54A 109.6
C53 C54 H54B 109.6
H54A C54 H54B 108.1
C55 C54 C53 110.3(5)
C55 C54 H54A 109.6
C55 C54 H54B 109.6
N1 C19 C20 102.8(5)
N1 C19 H19A 111.2
N1 C19 H19B 111.2
C20 C19 H19A 111.2
C20 C19 H19B 111.2
H19A C19 H19B 109.1
C12 C13 H13 121.3
C14 C13 H13 121.3
C14 C13 C12 117.5(8)
C50 C49 H49A 109.2
C50 C49 H49B 109.2
H49A C49 H49B 107.9
C48 C49 C50 111.9(5)
C48 C49 H49A 109.2
C48 C49 H49B 109.2
C11 C12 C13 119.0(7)
C11 C12 C17 121.9(8)
C17 C12 C13 119.1(8)
C39 C40 H40A 109.4
C39 C40 H40B 109.4
C41 C40 C39 111.2(5)
C41 C40 H40A 109.4
C41 C40 H40B 109.4
H40A C40 H40B 108.0
C23 C24 C25 118.4(6)
C23 C24 C29 121.1(7)
C25 C24 C29 120.6(7)
C46 C47 H47A 109.8
C46 C47 H47B 109.8
H47A C47 H47B 108.2
C48 C47 C46 109.5(5)
C48 C47 H47A 109.8
C48 C47 H47B 109.8
C22 C28 H28A 109.5
C22 C28 H28B 109.5
C22 C28 H28C 109.5
H28A C28 H28B 109.5
H28A C28 H28C 109.5
H28B C28 H28C 109.5
C56 C55 C54 112.3(6)
C56 C55 H55A 109.1
C56 C55 H55B 109.1
C54 C55 H55A 109.1
C54 C55 H55B 109.1
H55A C55 H55B 107.9
C49 C48 C47 111.3(5)
C49 C48 H48A 109.4
C49 C48 H48B 109.4
C47 C48 H48A 109.4
C47 C48 H48B 109.4
H48A C48 H48B 108.0
C43 C42 C41 111.2(5)
C43 C42 H42A 109.4
C43 C42 H42B 109.4
C41 C42 H42A 109.4
C41 C42 H42B 109.4
H42A C42 H42B 108.0
C13 C14 H14 117.8
C13 C14 C15 124.4(9)
C15 C14 H14 117.8
C12 C17 H17A 109.5
C12 C17 H17B 109.5
C12 C17 H17C 109.5
H17A C17 H17B 109.5
H17A C17 H17C 109.5
H17B C17 H17C 109.5
C24 C29 H29A 109.5
C24 C29 H29B 109.5
C24 C29 H29C 109.5
H29A C29 H29B 109.5
H29A C29 H29C 109.5
H29B C29 H29C 109.5
C33 C38 H38A 109.5
C33 C38 H38B 109.5
C33 C38 H38C 109.5
H38A C38 H38B 109.5
H38A C38 H38C 109.5
H38B C38 H38C 109.5
C11 C16 H16 120.2
C15 C16 C11 119.7(9)
C15 C16 H16 120.2
C14 C15 C16 118.4(9)
C14 C15 H15 120.8
C16 C15 H15 120.8

loop_
_geom_bond_atom_site_label_1
_geom_bond_atom_site_label_2
_geom_bond_distance
Ru1 Cl1 2.3985(14)
Ru1 P1 2.4630(16)
Ru1 Cl2 2.3956(15)
Ru1 C1 1.862(5)
Ru1 C18 2.091(6)
P1 C51 1.860(6)
P1 C39 1.857(6)
P1 C45 1.853(6)
C51 H51 1.0000
C51 C56 1.535(7)
C51 C52 1.553(8)
C56 H56A 0.9900
C56 H56B 0.9900
C56 C55 1.519(8)
N2 C21 1.429(8)
N2 C18 1.337(7)
N2 C20 1.477(7)
C5 C6 1.390(9)
C5 C10 1.522(7)
C5 C4 1.376(7)
C31 C32 1.397(8)
C31 C37 1.512(8)
C31 C30 1.388(8)
C27 H27A 0.9800
C27 H27B 0.9800
C27 H27C 0.9800
C27 C26 1.476(8)
C21 C26 1.399(9)
C21 C22 1.397(9)
C1 C9 1.503(7)
C1 C2 1.485(8)
C39 H39 1.0000
C39 C44 1.533(8)
C39 C40 1.546(8)
C52 H52A 0.9900
C52 H52B 0.9900
C52 C53 1.520(7)
C26 C25 1.407(9)
C32 H32 0.9500
C32 C33 1.375(9)
C34 H34 0.9500
C34 C35 1.384(8)
C34 C33 1.380(8)
C53 H53A 0.9900
C53 H53B 0.9900
C53 C54 1.545(8)
N1 C18 1.351(7)
N1 C30 1.445(7)
N1 C19 1.467(7)
C43 H43A 0.9900
C43 H43B 0.9900
C43 C44 1.521(8)
C43 C42 1.519(8)
C6 H6 0.9500
C6 C7 1.398(9)
C7 H7 0.9500
C7 C8 1.403(8)
C46 H46A 0.9900
C46 H46B 0.9900
C46 C45 1.512(7)
C46 C47 1.543(7)
C10 H10A 0.9800
C10 H10B 0.9800
C10 H10C 0.9800
C22 C23 1.379(9)
C22 C28 1.514(8)
C44 H44A 0.9900
C44 H44B 0.9900
C37 H37A 0.9800
C37 H37B 0.9800
C37 H37C 0.9800
C23 H23 0.9500
C23 C24 1.375(10)
C36 H36A 0.9800
C36 H36B 0.9800
C36 H36C 0.9800
C36 C35 1.506(8)
C20 H20A 0.9900
C20 H20B 0.9900
C20 C19 1.511(8)
C50 H50A 0.9900
C50 H50B 0.9900
C50 C45 1.536(8)
C50 C49 1.551(8)
C45 H45 1.0000
C9 C4 1.415(7)
C9 C8 1.389(7)
C11 C3 1.496(8)
C11 C12 1.366(9)
C11 C16 1.398(10)
C3 C4 1.510(8)
C3 C2 1.334(8)
C35 C30 1.406(8)
C33 C38 1.521(8)
C41 H41A 0.9900
C41 H41B 0.9900
C41 C40 1.518(8)
C41 C42 1.525(9)
C8 H8 0.9500
C2 H2 0.9500
C25 H25 0.9500
C25 C24 1.377(10)
C54 H54A 0.9900
C54 H54B 0.9900
C54 C55 1.522(9)
C19 H19A 0.9900
C19 H19B 0.9900
C13 H13 0.9500
C13 C12 1.449(10)
C13 C14 1.332(11)
C49 H49A 0.9900
C49 H49B 0.9900
C49 C48 1.507(9)
C12 C17 1.434(10)
C40 H40A 0.9900
C40 H40B 0.9900
C24 C29 1.496(9)
C47 H47A 0.9900
C47 H47B 0.9900
C47 C48 1.535(8)
C28 H28A 0.9800
C28 H28B 0.9800
C28 H28C 0.9800
C55 H55A 0.9900
C55 H55B 0.9900
C48 H48A 0.9900
C48 H48B 0.9900
C42 H42A 0.9900
C42 H42B 0.9900
C14 H14 0.9500
C14 C15 1.371(13)
C17 H17A 0.9800
C17 H17B 0.9800
C17 H17C 0.9800
C29 H29A 0.9800
C29 H29B 0.9800
C29 H29C 0.9800
C38 H38A 0.9800
C38 H38B 0.9800
C38 H38C 0.9800
C16 H16 0.9500
C16 C15 1.379(11)
C15 H15 0.9500

loop_
_geom_torsion_atom_site_label_1
_geom_torsion_atom_site_label_2
_geom_torsion_atom_site_label_3
_geom_torsion_atom_site_label_4
_geom_torsion
Ru1 P1 C51 C56 167.7(4)
Ru1 P1 C51 C52 -64.0(5)
Ru1 P1 C39 C44 -38.1(6)
Ru1 P1 C39 C40 -167.7(4)
Ru1 P1 C45 C46 -65.8(5)
Ru1 P1 C45 C50 61.3(5)
Ru1 C1 C9 C4 -173.4(4)
Ru1 C1 C9 C8 3.7(12)
Ru1 C1 C2 C3 174.9(5)
Cl1 Ru1 P1 C51 79.4(2)
Cl1 Ru1 P1 C39 -39.9(2)
Cl1 Ru1 P1 C45 -161.2(2)
Cl1 Ru1 C1 C9 12.3(6)
Cl1 Ru1 C1 C2 -164.3(5)
Cl1 Ru1 C18 N2 -104.7(5)
Cl1 Ru1 C18 N1 89.1(5)
P1 Ru1 C1 C9 101.2(6)
P1 Ru1 C1 C2 -75.4(5)
P1 Ru1 C18 N2 163.5(3)
P1 Ru1 C18 N1 -2.8(9)
P1 C51 C56 C55 -172.7(5)
P1 C51 C52 C53 167.0(4)
P1 C39 C44 C43 170.6(4)
P1 C39 C40 C41 -171.8(5)
Cl2 Ru1 P1 C51 -115.2(2)
Cl2 Ru1 P1 C39 125.6(2)
Cl2 Ru1 P1 C45 4.2(2)
Cl2 Ru1 C1 C9 -165.8(6)
Cl2 Ru1 C1 C2 17.6(5)
Cl2 Ru1 C18 N2 88.9(5)
Cl2 Ru1 C18 N1 -77.3(5)
C51 P1 C39 C44 -161.0(5)
C51 P1 C39 C40 69.4(5)
C51 P1 C45 C46 58.6(5)
C51 P1 C45 C50 -174.3(4)
C51 C56 C55 C54 -56.8(8)
C51 C52 C53 C54 58.8(7)
C56 C51 C52 C53 -59.1(7)
N2 C21 C26 C27 6.4(10)
N2 C21 C26 C25 -171.6(6)
N2 C21 C22 C23 171.5(6)
N2 C21 C22 C28 -8.6(9)
N2 C20 C19 N1 -1.6(7)
C5 C6 C7 C8 -1.1(12)
C31 C32 C33 C34 -0.3(10)
C31 C32 C33 C38 -179.9(6)
C27 C26 C25 C24 -176.6(6)
C21 N2 C18 Ru1 20.5(9)
C21 N2 C18 N1 -171.8(6)
C21 N2 C20 C19 173.5(6)
C21 C26 C25 C24 1.4(11)
C21 C22 C23 C24 -0.9(11)
C1 Ru1 P1 C51 -21.5(3)
C1 Ru1 P1 C39 -140.7(3)
C1 Ru1 P1 C45 98.0(3)
C1 Ru1 C18 N2 -2.8(6)
C1 Ru1 C18 N1 -169.0(5)
C1 C9 C4 C5 174.7(6)
C1 C9 C4 C3 -3.4(7)
C1 C9 C8 C7 -175.8(7)
C39 P1 C51 C56 -69.3(5)
C39 P1 C51 C52 59.0(5)
C39 P1 C45 C46 168.4(4)
C39 P1 C45 C50 -64.5(5)
C52 C51 C56 C55 57.4(7)
C52 C53 C54 C55 -55.7(7)
C26 C21 C22 C23 1.0(10)
C26 C21 C22 C28 -179.1(6)
C26 C25 C24 C23 -1.4(11)
C26 C25 C24 C29 177.7(7)
C32 C31 C30 N1 179.4(5)
C32 C31 C30 C35 6.6(9)
C34 C35 C30 C31 -5.6(9)
C34 C35 C30 N1 -178.4(5)
C53 C54 C55 C56 54.8(8)
C6 C5 C4 C9 2.5(10)
C6 C5 C4 C3 -179.9(6)
C6 C7 C8 C9 0.8(11)
C46 C47 C48 C49 56.0(7)
C10 C5 C6 C7 177.6(7)
C10 C5 C4 C9 -175.5(6)
C10 C5 C4 C3 2.1(11)
C22 C21 C26 C27 176.8(6)
C22 C21 C26 C25 -1.3(10)
C22 C23 C24 C25 1.1(11)
C22 C23 C24 C29 -177.9(7)
C44 C39 C40 C41 56.6(8)
C44 C43 C42 C41 -55.0(7)
C37 C31 C32 C33 172.4(6)
C37 C31 C30 N1 3.5(9)
C37 C31 C30 C35 -169.2(6)
C18 Ru1 P1 C51 171.9(5)
C18 Ru1 P1 C39 52.6(6)
C18 Ru1 P1 C45 -68.7(6)
C18 Ru1 C1 C9 -83.0(6)
C18 Ru1 C1 C2 100.4(5)
C18 N2 C21 C26 -103.5(8)
C18 N2 C21 C22 85.8(8)
C18 N2 C20 C19 1.9(7)
C18 N1 C30 C31 103.3(8)
C18 N1 C30 C35 -83.7(8)
C18 N1 C19 C20 1.1(8)
C36 C35 C30 C31 171.1(6)
C36 C35 C30 N1 -1.8(8)
C20 N2 C21 C26 86.4(8)
C20 N2 C21 C22 -84.4(7)
C20 N2 C18 Ru1 -169.1(4)
C20 N2 C18 N1 -1.3(7)
C50 C49 C48 C47 -57.0(8)
C45 P1 C51 C56 38.5(5)
C45 P1 C51 C52 166.8(4)
C45 P1 C39 C44 92.1(5)
C45 P1 C39 C40 -37.5(5)
C45 C46 C47 C48 -57.1(7)
C45 C50 C49 C48 56.6(8)
C9 C1 C2 C3 -2.5(7)
C11 C3 C4 C5 8.0(11)
C11 C3 C4 C9 -174.1(6)
C11 C3 C2 C1 176.3(6)
C11 C16 C15 C14 4.8(16)
C3 C11 C12 C13 -178.8(6)
C3 C11 C12 C17 1.1(11)
C3 C11 C16 C15 177.3(8)
C4 C5 C6 C7 -0.5(11)
C4 C9 C8 C7 1.1(11)
C4 C3 C2 C1 0.5(8)
C35 C34 C33 C32 1.5(10)
C35 C34 C33 C38 -179.0(6)
C33 C34 C35 C36 -175.3(6)
C33 C34 C35 C30 1.4(9)
C30 C31 C32 C33 -3.7(9)
C30 N1 C18 Ru1 -18.1(9)
C30 N1 C18 N2 172.8(6)
C30 N1 C19 C20 -172.4(6)
C8 C9 C4 C5 -2.8(10)
C8 C9 C4 C3 179.1(6)
C2 C1 C9 C4 3.6(7)
C2 C1 C9 C8 -179.2(7)
C2 C3 C4 C5 -176.1(7)
C2 C3 C4 C9 1.8(8)
C19 N1 C18 Ru1 169.1(4)
C19 N1 C18 N2 0.1(8)
C19 N1 C30 C31 -84.2(8)
C19 N1 C30 C35 88.7(7)
C13 C14 C15 C16 -4.7(18)
C49 C50 C45 P1 174.5(4)
C49 C50 C45 C46 -57.6(7)
C12 C11 C3 C4 -102.3(8)
C12 C11 C3 C2 82.5(10)
C12 C11 C16 C15 -3.9(14)
C12 C13 C14 C15 3.2(15)
C40 C39 C44 C43 -56.6(7)
C40 C41 C42 C43 54.6(8)
C47 C46 C45 P1 -172.7(4)
C47 C46 C45 C50 59.3(7)
C28 C22 C23 C24 179.2(6)
C42 C43 C44 C39 56.5(7)
C42 C41 C40 C39 -55.8(8)
C14 C13 C12 C11 -2.0(12)
C14 C13 C12 C17 178.0(8)
C16 C11 C3 C4 76.4(9)
C16 C11 C3 C2 -98.7(9)
C16 C11 C12 C13 2.5(11)
C16 C11 C12 C17 -177.6(8)
